data_7028105
loop_
_publ_author_name
'Jaschke, Bettina'
'Herbst-Irmer, Regine'
'Klingebiel, Uwe'
'Neugebauer, Peter'
'Pape, Thomas'

_publ_section_title
;
 1,3-Bis(silyl)cyclodisilazane: synthesis and crystal structure
;
_journal_issue 18
_journal_name_full 'Journal of the Chemical Society, Dalton Transactions'
_journal_page_first 2953
_journal_paper_doi 10.1039/a806267f
_journal_year 1998
_chemical_formula_sum 'C18 H46 N2 Si4'
_chemical_formula_weight 402.93
_chemical_name_systematic
;
 ?
;
_space_group_IT_number 14
_symmetry_cell_setting monoclinic
_symmetry_space_group_name_Hall '-P 2ybc'
_symmetry_space_group_name_H-M 'P 1 21/c 1'
_atom_sites_solution_hydrogens geom
_atom_sites_solution_primary direct
_atom_sites_solution_secondary difmap
_audit_creation_method SHELXL-97
_cell_angle_alpha 90.00
_cell_angle_beta 107.250(10)
_cell_angle_gamma 90.00
_cell_formula_units_Z 2
_cell_length_a 8.718(2)
_cell_length_b 12.368(2)
_cell_length_c 12.459(2)
_cell_measurement_reflns_used 8192
_cell_measurement_temperature 133(2)
_cell_measurement_theta_max 25
_cell_measurement_theta_min 10
_cell_volume 1283.0(4)
_computing_cell_refinement 'Siemens SMART (V. 4.050, Siemens 1996)'
_computing_data_collection 'Siemens SMART (V. 4.050, Siemens 1996)'
_computing_data_reduction 'Siemens SAINT (V. 4.050, Siemens 1996)'
_computing_molecular_graphics 'Siemens SHELXTL (V. 5.05)'
_computing_publication_material 'SHELXL-97 (Sheldrick, 1997)'
_computing_structure_refinement 'SHELXL-97 (Sheldrick, 1997)'
_computing_structure_solution 'SHELXS-97 (Sheldrick, 1990)'
_diffrn_ambient_temperature 133(2)
_diffrn_measured_fraction_theta_full 0.953
_diffrn_measured_fraction_theta_max 0.953
_diffrn_measurement_device_type 'Stoe-Siemens-Huber four circle diffractometer'
_diffrn_measurement_method 'phi scans'
_diffrn_radiation_monochromator graphite
_diffrn_radiation_source 'fine-focus sealed tube'
_diffrn_radiation_type MoK\a
_diffrn_radiation_wavelength 0.71073
_diffrn_reflns_av_R_equivalents 0.0354
_diffrn_reflns_av_sigmaI/netI 0.0216
_diffrn_reflns_limit_h_max 10
_diffrn_reflns_limit_h_min -10
_diffrn_reflns_limit_k_max 15
_diffrn_reflns_limit_k_min -15
_diffrn_reflns_limit_l_max 15
_diffrn_reflns_limit_l_min -15
_diffrn_reflns_number 16319
_diffrn_reflns_theta_full 26.37
_diffrn_reflns_theta_max 26.37
_diffrn_reflns_theta_min 2.38
_exptl_absorpt_coefficient_mu 0.236
_exptl_absorpt_correction_T_max 0.9325
_exptl_absorpt_correction_T_min 0.8713
_exptl_absorpt_correction_type empirical
_exptl_crystal_colour colourless
_exptl_crystal_density_diffrn 1.043
_exptl_crystal_density_method 'not measured'
_exptl_crystal_description blocks
_exptl_crystal_F_000 448
_exptl_crystal_size_max 0.60
_exptl_crystal_size_mid 0.50
_exptl_crystal_size_min 0.30
_refine_diff_density_max 0.354
_refine_diff_density_min -0.365
_refine_diff_density_rms 0.050
_refine_ls_extinction_method none
_refine_ls_goodness_of_fit_ref 1.076
_refine_ls_hydrogen_treatment mixed
_refine_ls_matrix_type full
_refine_ls_number_parameters 139
_refine_ls_number_reflns 2619
_refine_ls_number_restraints 23
_refine_ls_restrained_S_all 1.083
_refine_ls_R_factor_all 0.0467
_refine_ls_R_factor_gt 0.0396
_refine_ls_shift/su_max 0.000
_refine_ls_shift/su_mean 0.000
_refine_ls_structure_factor_coef Fsqd
_refine_ls_weighting_details 'w=1/[\s^2^(Fo^2^)+(0.0620P)^2^+0.5130P] where P=(Fo^2^+2Fc^2^)/3'
_refine_ls_weighting_scheme calc
_refine_ls_wR_factor_gt 0.1067
_refine_ls_wR_factor_ref 0.1124
_reflns_number_gt 2283
_reflns_number_total 2619
_reflns_threshold_expression >2sigma(I)
_cod_data_source_file f806267sup1.cif
_cod_data_source_block electra
_cod_depositor_comments
;
The following automatic conversions were performed:

'_refine_ls_weighting_scheme' value 'calc
w=1/[\s^2^(Fo^2^)+(0.0620P)^2^+0.5130P] where P=(Fo^2^+2Fc^2^)/3' was
changed to 'calc'. New tag '_refine_ls_weighting_details' was
created. The value of the new tag was set to
'w=1/[\s^2^(Fo^2^)+(0.0620P)^2^+0.5130P] where P=(Fo^2^+2Fc^2^)/3'.

Automatic conversion script
Id: cif_fix_values 3143 2015-03-26 13:38:13Z robertas 
;
_cod_original_sg_symbol_H-M P2(1)/c
_cod_database_code 7028105

loop_
_symmetry_equiv_pos_as_xyz
'x, y, z'
'-x, y+1/2, -z+1/2'
'-x, -y, -z'
'x, -y-1/2, z-1/2'

loop_
_atom_site_label
_atom_site_type_symbol
_atom_site_fract_x
_atom_site_fract_y
_atom_site_fract_z
_atom_site_U_iso_or_equiv
_atom_site_adp_type
_atom_site_occupancy
_atom_site_calc_flag
_atom_site_refinement_flags
_atom_site_disorder_group
Si1 Si 0.72430(5) 0.40718(3) 0.20561(3) 0.02270(15) Uani 1 d D .
Si2 Si 0.5677(5) 0.5878(4) 0.0142(4) 0.0320(7) Uani 0.61(2) d PDU 1
H1 H 0.561(3) 0.7002(16) 0.070(2) 0.009(4) Uiso 0.61(2) d PD 1
H2 H 0.699(3) 0.624(2) -0.040(2) 0.009(4) Uiso 0.61(2) d PD 1
Si2' Si 0.5489(11) 0.5917(6) 0.0224(7) 0.0417(14) Uani 0.39(2) d PDU 2
H1' H 0.500(5) 0.679(3) 0.095(3) 0.009(4) Uiso 0.39(2) d PD 2
H2' H 0.672(4) 0.667(3) -0.008(3) 0.009(4) Uiso 0.39(2) d PD 2
N1 N 0.60206(15) 0.46499(11) 0.08343(11) 0.0270(3) Uani 1 d DU .
C1 C 0.6615(2) 0.26095(13) 0.20322(15) 0.0317(4) Uani 1 d . .
H1A H 0.5548 0.2566 0.2140 0.047 Uiso 1 calc R .
H1B H 0.7391 0.2216 0.2637 0.047 Uiso 1 calc R .
H1C H 0.6581 0.2288 0.1307 0.047 Uiso 1 calc R .
C2 C 0.9412(2) 0.41099(13) 0.20217(14) 0.0294(4) Uani 1 d . .
C9 C 0.7506(3) 0.40737(17) 0.43921(15) 0.0421(5) Uani 1 d . .
H9A H 0.8679 0.4049 0.4577 0.063 Uiso 1 calc R .
H9B H 0.7075 0.3337 0.4272 0.063 Uiso 1 calc R .
H9C H 0.7205 0.4409 0.5013 0.063 Uiso 1 calc R .
C6 C 0.6817(2) 0.47403(14) 0.33185(13) 0.0296(4) Uani 1 d . .
C8 C 0.7476(2) 0.58978(15) 0.35290(16) 0.0385(4) Uani 1 d . .
H8A H 0.7105 0.6234 0.4119 0.058 Uiso 1 calc R .
H8B H 0.7093 0.6320 0.2835 0.058 Uiso 1 calc R .
H8C H 0.8653 0.5878 0.3767 0.058 Uiso 1 calc R .
C5 C 0.9974(2) 0.52472(17) 0.18408(19) 0.0451(5) Uani 1 d . .
H5A H 0.9948 0.5709 0.2474 0.068 Uiso 1 calc R .
H5B H 0.9261 0.5548 0.1143 0.068 Uiso 1 calc R .
H5C H 1.1073 0.5214 0.1790 0.068 Uiso 1 calc R .
C4 C 0.9512(3) 0.33956(19) 0.10312(19) 0.0483(5) Uani 1 d . .
H4A H 1.0613 0.3405 0.0981 0.072 Uiso 1 calc R .
H4B H 0.8777 0.3675 0.0331 0.072 Uiso 1 calc R .
H4C H 0.9210 0.2652 0.1152 0.072 Uiso 1 calc R .
C7 C 0.4985(2) 0.47857(19) 0.30808(17) 0.0437(5) Uani 1 d . .
H7A H 0.4730 0.5092 0.3733 0.065 Uiso 1 calc R .
H7B H 0.4541 0.4054 0.2937 0.065 Uiso 1 calc R .
H7C H 0.4517 0.5240 0.2421 0.065 Uiso 1 calc R .
C3 C 1.0569(2) 0.36359(19) 0.30974(18) 0.0458(5) Uani 1 d . .
H3A H 1.1632 0.3540 0.2993 0.069 Uiso 1 calc R .
H3B H 1.0163 0.2935 0.3259 0.069 Uiso 1 calc R .
H3C H 1.0651 0.4130 0.3727 0.069 Uiso 1 calc R .

loop_
_atom_site_aniso_label
_atom_site_aniso_U_11
_atom_site_aniso_U_22
_atom_site_aniso_U_33
_atom_site_aniso_U_23
_atom_site_aniso_U_13
_atom_site_aniso_U_12
Si1 0.0191(2) 0.0235(2) 0.0214(2) 0.00198(15) -0.00022(17) -0.00013(15)
Si2 0.0226(8) 0.0323(13) 0.0326(10) 0.0097(9) -0.0049(7) -0.0081(7)
Si2' 0.050(3) 0.0232(15) 0.0314(16) -0.0017(11) -0.0202(18) 0.0023(16)
N1 0.0244(7) 0.0279(7) 0.0232(7) 0.0023(5) -0.0014(5) -0.0015(5)
C1 0.0301(8) 0.0262(8) 0.0338(9) 0.0021(7) 0.0020(7) -0.0037(7)
C2 0.0220(8) 0.0324(9) 0.0306(9) 0.0009(7) 0.0029(7) 0.0011(6)
C9 0.0508(12) 0.0502(12) 0.0239(9) 0.0079(8) 0.0088(8) 0.0062(9)
C6 0.0271(8) 0.0340(9) 0.0246(8) 0.0014(7) 0.0030(6) 0.0030(7)
C8 0.0429(11) 0.0359(10) 0.0307(9) -0.0072(7) 0.0015(8) 0.0014(8)
C5 0.0292(9) 0.0429(11) 0.0627(13) 0.0071(10) 0.0128(9) -0.0066(8)
C4 0.0400(10) 0.0592(13) 0.0497(12) -0.0111(10) 0.0197(9) 0.0017(10)
C7 0.0305(9) 0.0580(13) 0.0437(11) -0.0052(9) 0.0130(8) 0.0051(9)
C3 0.0227(8) 0.0583(13) 0.0492(12) 0.0108(10) -0.0003(8) 0.0058(8)

loop_
_atom_type_symbol
_atom_type_description
_atom_type_scat_dispersion_real
_atom_type_scat_dispersion_imag
_atom_type_scat_source
C C 0.0033 0.0016 'International Tables Vol C Tables 4.2.6.8 and 6.1.1.4'
H H 0.0000 0.0000 'International Tables Vol C Tables 4.2.6.8 and 6.1.1.4'
N N 0.0061 0.0033 'International Tables Vol C Tables 4.2.6.8 and 6.1.1.4'
Si Si 0.0817 0.0704 'International Tables Vol C Tables 4.2.6.8 and 6.1.1.4'

loop_
_geom_angle_atom_site_label_1
_geom_angle_atom_site_label_2
_geom_angle_atom_site_label_3
_geom_angle
_geom_angle_site_symmetry_1
_geom_angle_site_symmetry_3
_geom_angle_publ_flag
N1 Si1 C1 106.36(7) . . ?
N1 Si1 C2 109.03(7) . . ?
C1 Si1 C2 107.97(8) . . ?
N1 Si1 C6 109.03(7) . . ?
C1 Si1 C6 107.56(8) . . ?
C2 Si1 C6 116.43(8) . . ?
H2 Si2 H1 93.7(13) . . ?
H2 Si2 N1 115.5(10) . . ?
H1 Si2 N1 125.7(10) . . ?
H2 Si2 N1 112.8(10) . 3_665 ?
H1 Si2 N1 120.5(10) . 3_665 ?
N1 Si2 N1 90.3(2) . 3_665 y
H2 Si2 Si2 125.4(11) . 3_665 ?
H1 Si2 Si2 140.7(11) . 3_665 ?
N1 Si2 Si2 45.34(14) . 3_665 ?
N1 Si2 Si2 44.94(14) 3_665 3_665 ?
H1' Si2' H2' 93.1(16) . . ?
H1' Si2' N1 116.9(15) . 3_665 ?
H2' Si2' N1 119.2(15) . 3_665 ?
H1' Si2' N1 117.2(15) . . ?
H2' Si2' N1 122.1(15) . . ?
N1 Si2' N1 90.7(3) 3_665 . ?
H1' Si2' Si2' 130.4(15) . 3_665 ?
H2' Si2' Si2' 136.5(15) . 3_665 ?
N1 Si2' Si2' 45.9(2) 3_665 3_665 ?
N1 Si2' Si2' 44.8(2) . 3_665 ?
Si2' N1 Si2 89.7(2) 3_665 . ?
Si2' N1 Si1 129.8(2) 3_665 . ?
Si2 N1 Si1 140.49(16) . . y
Si2' N1 Si2 7.4(5) 3_665 3_665 y
Si2 N1 Si2 89.7(2) . 3_665 y
Si1 N1 Si2 129.30(15) . 3_665 y
Si2' N1 Si2' 89.3(3) 3_665 . ?
Si2 N1 Si2' 7.4(5) . . ?
Si1 N1 Si2' 140.2(2) . . ?
Si2 N1 Si2' 88.4(2) 3_665 . ?
C5 C2 C3 108.89(15) . . ?
C5 C2 C4 108.22(16) . . ?
C3 C2 C4 107.55(16) . . ?
C5 C2 Si1 112.96(12) . . ?
C3 C2 Si1 111.77(12) . . ?
C4 C2 Si1 107.24(12) . . ?
C9 C6 C7 107.68(15) . . ?
C9 C6 C8 108.78(15) . . ?
C7 C6 C8 108.30(15) . . ?
C9 C6 Si1 111.35(12) . . ?
C7 C6 Si1 107.59(12) . . ?
C8 C6 Si1 112.95(12) . . ?

loop_
_geom_bond_atom_site_label_1
_geom_bond_atom_site_label_2
_geom_bond_distance
_geom_bond_site_symmetry_2
_geom_bond_publ_flag
Si1 N1 1.7326(13) . y
Si1 C1 1.8873(17) . ?
Si1 C2 1.9043(18) . ?
Si1 C6 1.9084(17) . ?
Si2 H2 1.561(17) . ?
Si2 H1 1.563(17) . ?
Si2 N1 1.728(4) . y
Si2 N1 1.740(4) 3_665 y
Si2 Si2 2.447(8) 3_665 y
Si2' H1' 1.552(18) . ?
Si2' H2' 1.552(18) . ?
Si2' N1 1.713(6) 3_665 ?
Si2' N1 1.743(7) . y
Si2' Si2' 2.429(13) 3_665 ?
N1 Si2' 1.713(6) 3_665 ?
N1 Si2 1.740(4) 3_665 ?
C2 C5 1.528(3) . ?
C2 C3 1.535(2) . ?
C2 C4 1.541(3) . ?
C9 C6 1.534(2) . ?
C6 C7 1.536(2) . ?
C6 C8 1.536(2) . ?
